data_1519152
loop_
_publ_author_name
'Green, S. J.'
'Coles, Simon J.'
'Malik, K.M. Abdul'
'Hursthouse, Michael B.'

_publ_section_title
;
 C46H49BF15Mo
;
_journal_name_full 'Crystal Structure Report Archive'
_journal_page_first 1037
_journal_year 1995
_chemical_formula_sum 'C48 H49 B F15 Mo'
_chemical_formula_weight 1017.62
_space_group_IT_number 2
_symmetry_cell_setting triclinic
_symmetry_space_group_name_Hall '-P 1'
_symmetry_space_group_name_H-M 'P -1'
_atom_sites_solution_hydrogens geom
_atom_sites_solution_primary direct
_atom_sites_solution_secondary difmap
_cell_angle_alpha 101.544(13)
_cell_angle_beta 91.41(2)
_cell_angle_gamma 99.83(2)
_cell_formula_units_Z 2
_cell_length_a 9.891(3)
_cell_length_b 10.667(3)
_cell_length_c 22.197(6)
_cell_measurement_temperature 140(2)
_cell_volume 2256.7(11)
_computing_cell_refinement REFINE
_computing_data_collection 'MADNES (Pflugrath & Messerschmidt, 1989)'
_computing_data_reduction 'ABSURD (Karaulov, 1992)'
_computing_publication_material SHELXL97
_computing_structure_refinement 'SHELXL97 (Sheldrick, 2008)'
_computing_structure_solution 'SIR92 (Altomare, Cascarano, Giacovazzo & Guaglitardi, 1993)'
_diffrn_ambient_temperature 140(2)
_diffrn_measurement_device_type 'Delft instruments FAST area detector'
_diffrn_measurement_method 'Intensity measurements as described by Darr, Drake, Hursthouse & Malik (1993)'
_diffrn_radiation_monochromator graphite
_diffrn_radiation_source 'rotating anode generator'
_diffrn_radiation_type MoK\a
_diffrn_radiation_wavelength 0.71069
_diffrn_reflns_av_R_equivalents 0.0672
_diffrn_reflns_av_sigmaI/netI 0.0672
_diffrn_reflns_limit_h_max 11
_diffrn_reflns_limit_h_min -9
_diffrn_reflns_limit_k_max 12
_diffrn_reflns_limit_k_min -12
_diffrn_reflns_limit_l_max 20
_diffrn_reflns_limit_l_min -25
_diffrn_reflns_number 6744
_diffrn_reflns_theta_max 24.97
_diffrn_reflns_theta_min 1.88
_exptl_absorpt_coefficient_mu 0.387
_exptl_absorpt_correction_T_max 0.9624
_exptl_absorpt_correction_T_min 0.8995
_exptl_absorpt_correction_type multi-scan
_exptl_absorpt_process_details 'SORTAV (R.H>Blessing, 1995, 1997)'
_exptl_crystal_density_diffrn 1.498
_exptl_crystal_density_method 'not measured'
_exptl_crystal_F_000 1038
_exptl_crystal_size_max 0.28
_exptl_crystal_size_mid 0.18
_exptl_crystal_size_min 0.10
_refine_ls_extinction_method none
_refine_ls_goodness_of_fit_ref 0.914
_refine_ls_hydrogen_treatment constr
_refine_ls_matrix_type full
_refine_ls_number_parameters 601
_refine_ls_number_reflns 5793
_refine_ls_number_restraints 0
_refine_ls_restrained_S_all 0.914
_refine_ls_R_factor_all 0.0791
_refine_ls_R_factor_gt 0.0535
_refine_ls_shift/su_max 0.000
_refine_ls_shift/su_mean 0.000
_refine_ls_structure_factor_coef Fsqd
_refine_ls_weighting_details 'calc w=1/[\s^2^(Fo^2^)+(0.1000P)^2^+0.0000P] where P=(Fo^2^+2Fc^2^)/3'
_refine_ls_weighting_scheme calc
_refine_ls_wR_factor_gt 0.1381
_refine_ls_wR_factor_ref 0.1331
_reflns_number_gt 5793
_reflns_number_total 6744
_reflns_threshold_expression >2\s(I)
_cod_data_source_file eCrystal-1037.cif
_cod_data_source_block 95src294
_cod_depositor_comments
;
Citation :
Green, S. J. and Coles, Simon J. and Malik, K.M. Abdul and 
Hursthouse, Michael B. (1995) University of Southampton, 
Crystal Structure Report Archive. 
(doi:10.5258/ecrystals/1037)

http://ecrystals.chem.soton.ac.uk/1037/

The following automatic conversions were performed:

'_symmetry_cell_setting' value 'Triclinic' changed to 'triclinic'
according to the built-in table from CIF Core dictionary named
'cif_core.dic' version 2.4.1 from 2010-06-29.

Automatic conversion script
Id: cif_fix_values 3105 2015-03-04 15:46:00Z robertas 
;
_cod_original_sg_symbol_H-M P-1
_cod_database_code 1519152

loop_
_symmetry_equiv_pos_as_xyz
'x, y, z'
'-x, -y, -z'

loop_
_atom_site_label
_atom_site_type_symbol
_atom_site_fract_x
_atom_site_fract_y
_atom_site_fract_z
_atom_site_U_iso_or_equiv
_atom_site_adp_type
_atom_site_occupancy
_atom_site_symmetry_multiplicity
_atom_site_calc_flag
_atom_site_refinement_flags
_atom_site_disorder_assembly
_atom_site_disorder_group
Mo1 Mo 0.0000 0.0000 0.0000 0.024 Uiso 1 2 d S . .
Mo2 Mo 0.0000 0.5000 0.5000 0.016 Uiso 1 2 d S . .
F32 F 0.4427 0.8838 0.3405 0.054 Uiso 1 1 d . . .
F33 F 0.3484 1.0919 0.3996 0.056 Uiso 1 1 d . . .
F34 F 0.4291 1.3266 0.3724 0.046 Uiso 1 1 d . . .
F35 F 0.6082 1.3534 0.2825 0.053 Uiso 1 1 d . . .
F36 F 0.7011 1.1480 0.2213 0.051 Uiso 1 1 d . . .
F38 F 0.4153 0.8285 0.1331 0.048 Uiso 1 1 d . . .
F39 F 0.2110 0.6244 0.1020 0.064 Uiso 1 1 d . . .
F40 F 0.1769 0.4348 0.1678 0.059 Uiso 1 1 d . . .
F41 F 0.3474 0.4560 0.2683 0.055 Uiso 1 1 d . . .
F42 F 0.5547 0.6563 0.3001 0.044 Uiso 1 1 d . . .
F44 F 0.8119 1.0101 0.3494 0.039 Uiso 1 1 d . . .
F45 F 1.0511 0.9474 0.3777 0.050 Uiso 1 1 d . . .
F46 F 1.1433 0.7457 0.3052 0.061 Uiso 1 1 d . . .
F47 F 0.9848 0.6028 0.2047 0.049 Uiso 1 1 d . . .
F48 F 0.7430 0.6574 0.1766 0.038 Uiso 1 1 d . . .
B1 B 0.6243 0.8769 0.2346 0.031 Uiso 1 1 d . . .
C1 C 0.1676 0.0623 0.0786 0.024 Uiso 1 1 d . . .
C2 C 0.1845 -0.0616 0.0435 0.027 Uiso 1 1 d . . .
C3 C 0.2029 -0.0820 -0.0207 0.036 Uiso 1 1 d . . .
C4 C 0.2012 0.0226 -0.0498 0.034 Uiso 1 1 d . . .
C5 C 0.1875 0.1492 -0.0159 0.029 Uiso 1 1 d . . .
C6 C 0.1679 0.1631 0.0480 0.028 Uiso 1 1 d . . .
C7 C 0.1601 0.0853 0.1489 0.024 Uiso 1 1 d . . .
C8 C 0.0934 -0.0332 0.1728 0.036 Uiso 1 1 d . . .
C9 C 0.3089 0.1356 0.1775 0.037 Uiso 1 1 d . . .
C10 C 0.2340 -0.2151 -0.0538 0.053 Uiso 1 1 d . . .
C11 C 0.3913 -0.1882 -0.0638 0.083 Uiso 1 1 d . . .
C12 C 0.1537 -0.2744 -0.1138 0.061 Uiso 1 1 d . . .
C13 C 0.2033 0.2628 -0.0480 0.043 Uiso 1 1 d . . .
C14 C 0.3524 0.3361 -0.0359 0.059 Uiso 1 1 d . . .
C15 C 0.1063 0.3594 -0.0283 0.055 Uiso 1 1 d . . .
C16 C 0.1044 0.3353 0.5190 0.021 Uiso 1 1 d . . .
C17 C -0.0355 0.3084 0.5328 0.020 Uiso 1 1 d . . .
C18 C -0.1451 0.3036 0.4892 0.023 Uiso 1 1 d . . .
C19 C -0.1101 0.3222 0.4300 0.021 Uiso 1 1 d . . .
C20 C 0.0266 0.3477 0.4141 0.021 Uiso 1 1 d . . .
C21 C 0.1327 0.3526 0.4590 0.027 Uiso 1 1 d . . .
C22 C 0.2168 0.3283 0.5656 0.021 Uiso 1 1 d . . .
C23 C 0.3463 0.4322 0.5670 0.035 Uiso 1 1 d . . .
C24 C 0.2531 0.1935 0.5526 0.027 Uiso 1 1 d . . .
C25 C -0.2939 0.2678 0.5032 0.022 Uiso 1 1 d . . .
C26 C -0.3351 0.1187 0.4889 0.043 Uiso 1 1 d . . .
C27 C -0.3249 0.3171 0.5698 0.036 Uiso 1 1 d . . .
C28 C 0.0642 0.3624 0.3488 0.024 Uiso 1 1 d . . .
C29 C -0.0311 0.4245 0.3156 0.041 Uiso 1 1 d . . .
C30 C 0.0755 0.2294 0.3108 0.038 Uiso 1 1 d . . .
C31 C 0.5757 1.0034 0.2761 0.025 Uiso 1 1 d . . .
C32 C 0.4861 0.9991 0.3232 0.033 Uiso 1 1 d . . .
C33 C 0.4356 1.1028 0.3549 0.036 Uiso 1 1 d . . .
C34 C 0.4782 1.2239 0.3414 0.028 Uiso 1 1 d . . .
C35 C 0.5671 1.2363 0.2969 0.033 Uiso 1 1 d . . .
C36 C 0.6135 1.1250 0.2648 0.034 Uiso 1 1 d . . .
C37 C 0.4972 0.7532 0.2191 0.025 Uiso 1 1 d . . .
C38 C 0.4034 0.7363 0.1687 0.031 Uiso 1 1 d . . .
C39 C 0.2992 0.6340 0.1510 0.039 Uiso 1 1 d . . .
C40 C 0.2800 0.5371 0.1832 0.039 Uiso 1 1 d . . .
C41 C 0.3664 0.5491 0.2346 0.035 Uiso 1 1 d . . .
C42 C 0.4702 0.6547 0.2504 0.030 Uiso 1 1 d . . .
C43 C 0.7637 0.8379 0.2610 0.023 Uiso 1 1 d . . .
C44 C 0.8484 0.9059 0.3112 0.029 Uiso 1 1 d . . .
C45 C 0.9756 0.8780 0.3276 0.033 Uiso 1 1 d . . .
C46 C 1.0204 0.7762 0.2915 0.038 Uiso 1 1 d . . .
C47 C 0.9393 0.7008 0.2407 0.034 Uiso 1 1 d . . .
C48 C 0.8170 0.7350 0.2278 0.031 Uiso 1 1 d . . .
H1 H 0.6467 0.9006 0.1941 0.037 Uiso 1 1 d . . .
H2 H 0.1834 -0.1321 0.0638 0.032 Uiso 1 1 d . . .
H4 H 0.2093 0.0097 -0.0931 0.041 Uiso 1 1 d . . .
H6 H 0.1545 0.2450 0.0708 0.033 Uiso 1 1 d . . .
H7 H 0.1055 0.1558 0.1618 0.028 Uiso 1 1 d . . .
H8A H 0.0903 -0.0099 0.2178 0.054 Uiso 1 1 d . . .
H8B H 0.1472 -0.1028 0.1620 0.054 Uiso 1 1 d . . .
H8C H -0.0003 -0.0634 0.1541 0.054 Uiso 1 1 d . . .
H9A H 0.3479 0.2148 0.1633 0.055 Uiso 1 1 d . . .
H9B H 0.3652 0.0689 0.1646 0.055 Uiso 1 1 d . . .
H9C H 0.3077 0.1551 0.2225 0.055 Uiso 1 1 d . . .
H10 H 0.2168 -0.2774 -0.0254 0.064 Uiso 1 1 d . . .
H11A H 0.4418 -0.1430 -0.0248 0.125 Uiso 1 1 d . . .
H11B H 0.4083 -0.1339 -0.0946 0.125 Uiso 1 1 d . . .
H11C H 0.4224 -0.2709 -0.0784 0.125 Uiso 1 1 d . . .
H12A H 0.1915 -0.3496 -0.1347 0.092 Uiso 1 1 d . . .
H12B H 0.1597 -0.2098 -0.1399 0.092 Uiso 1 1 d . . .
H12C H 0.0572 -0.3025 -0.1061 0.092 Uiso 1 1 d . . .
H13 H 0.1863 0.2276 -0.0933 0.051 Uiso 1 1 d . . .
H14A H 0.4152 0.2764 -0.0505 0.089 Uiso 1 1 d . . .
H14B H 0.3714 0.3708 0.0085 0.089 Uiso 1 1 d . . .
H14C H 0.3655 0.4079 -0.0579 0.089 Uiso 1 1 d . . .
H15A H 0.0108 0.3131 -0.0346 0.082 Uiso 1 1 d . . .
H15B H 0.1196 0.4263 -0.0531 0.082 Uiso 1 1 d . . .
H15C H 0.1264 0.4003 0.0154 0.082 Uiso 1 1 d . . .
H17 H -0.0568 0.2931 0.5725 0.024 Uiso 1 1 d . . .
H19 H -0.1817 0.3173 0.3998 0.025 Uiso 1 1 d . . .
H21 H 0.2256 0.3679 0.4483 0.032 Uiso 1 1 d . . .
H22 H 0.1793 0.3431 0.6075 0.025 Uiso 1 1 d . . .
H23A H 0.3943 0.4107 0.5292 0.053 Uiso 1 1 d . . .
H23B H 0.4073 0.4345 0.6029 0.053 Uiso 1 1 d . . .
H23C H 0.3197 0.5175 0.5698 0.053 Uiso 1 1 d . . .
H24A H 0.3256 0.1894 0.5827 0.041 Uiso 1 1 d . . .
H24B H 0.2857 0.1749 0.5109 0.041 Uiso 1 1 d . . .
H24C H 0.1715 0.1292 0.5557 0.041 Uiso 1 1 d . . .
H25 H -0.3520 0.3036 0.4756 0.026 Uiso 1 1 d . . .
H26A H -0.4322 0.0944 0.4967 0.065 Uiso 1 1 d . . .
H26B H -0.2784 0.0822 0.5154 0.065 Uiso 1 1 d . . .
H26C H -0.3210 0.0844 0.4456 0.065 Uiso 1 1 d . . .
H27A H -0.4225 0.2881 0.5752 0.054 Uiso 1 1 d . . .
H27B H -0.3035 0.4123 0.5797 0.054 Uiso 1 1 d . . .
H27C H -0.2688 0.2825 0.5973 0.054 Uiso 1 1 d . . .
H28 H 0.1574 0.4182 0.3525 0.028 Uiso 1 1 d . . .
H29A H 0.0062 0.4376 0.2763 0.062 Uiso 1 1 d . . .
H29B H -0.0404 0.5086 0.3410 0.062 Uiso 1 1 d . . .
H29C H -0.1215 0.3678 0.3077 0.062 Uiso 1 1 d . . .
H30A H 0.1331 0.1871 0.3341 0.057 Uiso 1 1 d . . .
H30B H 0.1170 0.2397 0.2720 0.057 Uiso 1 1 d . . .
H30C H -0.0164 0.1757 0.3019 0.057 Uiso 1 1 d . . .

loop_
_atom_type_symbol
_atom_type_description
_atom_type_scat_dispersion_real
_atom_type_scat_dispersion_imag
_atom_type_scat_source
C C 0.0033 0.0016 'International Tables Vol C Tables 4.2.6.8 and 6.1.1.4'
H H 0.0000 0.0000 'International Tables Vol C Tables 4.2.6.8 and 6.1.1.4'
B B 0.0013 0.0007 'International Tables Vol C Tables 4.2.6.8 and 6.1.1.4'
F F 0.0171 0.0103 'International Tables Vol C Tables 4.2.6.8 and 6.1.1.4'
Mo Mo -1.6832 0.6857 'International Tables Vol C Tables 4.2.6.8 and 6.1.1.4'

loop_
_geom_angle_atom_site_label_1
_geom_angle_atom_site_label_2
_geom_angle_atom_site_label_3
_geom_angle
_geom_angle_site_symmetry_1
_geom_angle_site_symmetry_3
C6 Mo1 C6 180.0 2 .
C6 Mo1 C1 144.7 2 .
C6 Mo1 C1 35.3 . .
C6 Mo1 C1 35.3 2 2
C6 Mo1 C1 144.7 . 2
C1 Mo1 C1 180.0 . 2
C6 Mo1 C2 64.0 2 2
C6 Mo1 C2 116.0 . 2
C1 Mo1 C2 143.6 . 2
C1 Mo1 C2 36.4 2 2
C6 Mo1 C2 116.0 2 .
C6 Mo1 C2 64.0 . .
C1 Mo1 C2 36.4 . .
C1 Mo1 C2 143.6 2 .
C2 Mo1 C2 180.0 2 .
C6 Mo1 C4 64.8 2 2
C6 Mo1 C4 115.2 . 2
C1 Mo1 C4 103.8 . 2
C1 Mo1 C4 76.2 2 2
C2 Mo1 C4 63.4 2 2
C2 Mo1 C4 116.6 . 2
C6 Mo1 C4 115.2 2 .
C6 Mo1 C4 64.8 . .
C1 Mo1 C4 76.2 . .
C1 Mo1 C4 103.8 2 .
C2 Mo1 C4 116.6 2 .
C2 Mo1 C4 63.4 . .
C4 Mo1 C4 180.0 2 .
C6 Mo1 C5 36.1 2 2
C6 Mo1 C5 143.9 . 2
C1 Mo1 C5 115.5 . 2
C1 Mo1 C5 64.5 2 2
C2 Mo1 C5 75.5 2 2
C2 Mo1 C5 104.5 . 2
C4 Mo1 C5 36.3 2 2
C4 Mo1 C5 143.7 . 2
C6 Mo1 C5 143.9 2 .
C6 Mo1 C5 36.1 . .
C1 Mo1 C5 64.5 . .
C1 Mo1 C5 115.5 2 .
C2 Mo1 C5 104.5 2 .
C2 Mo1 C5 75.5 . .
C4 Mo1 C5 143.7 2 .
C4 Mo1 C5 36.3 . .
C5 Mo1 C5 180.0 2 .
C6 Mo1 C3 75.9 2 2
C6 Mo1 C3 104.1 . 2
C1 Mo1 C3 114.9 . 2
C1 Mo1 C3 65.1 2 2
C2 Mo1 C3 35.6 2 2
C2 Mo1 C3 144.4 . 2
C4 Mo1 C3 35.1 2 2
C4 Mo1 C3 144.9 . 2
C5 Mo1 C3 64.3 2 2
C5 Mo1 C3 115.7 . 2
C6 Mo1 C3 104.1 2 .
C6 Mo1 C3 75.9 . .
C1 Mo1 C3 65.1 . .
C1 Mo1 C3 114.9 2 .
C2 Mo1 C3 144.4 2 .
C2 Mo1 C3 35.6 . .
C4 Mo1 C3 144.9 2 .
C4 Mo1 C3 35.1 . .
C5 Mo1 C3 115.7 2 .
C5 Mo1 C3 64.3 . .
C3 Mo1 C3 180.0 2 .
C17 Mo2 C17 180.0 . 2_566
C17 Mo2 C21 116.0 . 2_566
C17 Mo2 C21 64.0 2_566 2_566
C17 Mo2 C21 64.0 . .
C17 Mo2 C21 116.0 2_566 .
C21 Mo2 C21 180.0 2_566 .
C17 Mo2 C16 36.2 . .
C17 Mo2 C16 143.8 2_566 .
C21 Mo2 C16 144.1 2_566 .
C21 Mo2 C16 35.9 . .
C17 Mo2 C16 143.8 . 2_566
C17 Mo2 C16 36.2 2_566 2_566
C21 Mo2 C16 35.9 2_566 2_566
C21 Mo2 C16 144.1 . 2_566
C16 Mo2 C16 180.0 . 2_566
C17 Mo2 C19 116.0 . 2_566
C17 Mo2 C19 64.0 2_566 2_566
C21 Mo2 C19 64.0 2_566 2_566
C21 Mo2 C19 116.0 . 2_566
C16 Mo2 C19 103.5 . 2_566
C16 Mo2 C19 76.5 2_566 2_566
C17 Mo2 C19 64.0 . .
C17 Mo2 C19 116.0 2_566 .
C21 Mo2 C19 116.0 2_566 .
C21 Mo2 C19 64.0 . .
C16 Mo2 C19 76.5 . .
C16 Mo2 C19 103.5 2_566 .
C19 Mo2 C19 180.0 2_566 .
C17 Mo2 C18 36.3 . .
C17 Mo2 C18 143.7 2_566 .
C21 Mo2 C18 103.6 2_566 .
C21 Mo2 C18 76.4 . .
C16 Mo2 C18 65.8 . .
C16 Mo2 C18 114.2 2_566 .
C19 Mo2 C18 144.1 2_566 .
C19 Mo2 C18 35.9 . .
C17 Mo2 C18 143.7 . 2_566
C17 Mo2 C18 36.3 2_566 2_566
C21 Mo2 C18 76.4 2_566 2_566
C21 Mo2 C18 103.6 . 2_566
C16 Mo2 C18 114.2 . 2_566
C16 Mo2 C18 65.8 2_566 2_566
C19 Mo2 C18 35.9 2_566 2_566
C19 Mo2 C18 144.1 . 2_566
C18 Mo2 C18 180.0 . 2_566
C17 Mo2 C20 76.0 . .
C17 Mo2 C20 104.0 2_566 .
C21 Mo2 C20 144.0 2_566 .
C21 Mo2 C20 36.0 . .
C16 Mo2 C20 65.2 . .
C16 Mo2 C20 114.8 2_566 .
C19 Mo2 C20 144.4 2_566 .
C19 Mo2 C20 35.6 . .
C18 Mo2 C20 64.9 . .
C18 Mo2 C20 115.1 2_566 .
C17 Mo2 C20 104.0 . 2_566
C17 Mo2 C20 76.0 2_566 2_566
C21 Mo2 C20 36.0 2_566 2_566
C21 Mo2 C20 144.0 . 2_566
C16 Mo2 C20 114.8 . 2_566
C16 Mo2 C20 65.2 2_566 2_566
C19 Mo2 C20 35.6 2_566 2_566
C19 Mo2 C20 144.4 . 2_566
C18 Mo2 C20 115.1 . 2_566
C18 Mo2 C20 64.9 2_566 2_566
C20 Mo2 C20 180.0 . 2_566
C31 B1 C37 111.0 . .
C31 B1 C43 115.4 . .
C37 B1 C43 112.2 . .
C31 B1 H1 105.8 . .
C37 B1 H1 105.8 . .
C43 B1 H1 105.9 . .
C6 C1 C2 118.1 . .
C6 C1 C7 120.8 . .
C2 C1 C7 121.0 . .
C6 C1 Mo1 71.1 . .
C2 C1 Mo1 72.0 . .
C7 C1 Mo1 131.8 . .
C3 C2 C1 121.9 . .
C3 C2 Mo1 74.0 . .
C1 C2 Mo1 71.6 . .
C3 C2 H2 119.1 . .
C1 C2 H2 119.0 . .
Mo1 C2 H2 127.5 . .
C4 C3 C2 118.0 . .
C4 C3 C10 123.4 . .
C2 C3 C10 118.4 . .
C4 C3 Mo1 70.8 . .
C2 C3 Mo1 70.4 . .
C10 C3 Mo1 133.8 . .
C3 C4 C5 121.7 . .
C3 C4 Mo1 74.1 . .
C5 C4 Mo1 72.3 . .
C3 C4 H4 119.2 . .
C5 C4 H4 119.1 . .
Mo1 C4 H4 126.4 . .
C6 C5 C4 117.6 . .
C6 C5 C13 122.6 . .
C4 C5 C13 119.6 . .
C6 C5 Mo1 69.9 . .
C4 C5 Mo1 71.4 . .
C13 C5 Mo1 133.1 . .
C1 C6 C5 122.7 . .
C1 C6 Mo1 73.6 . .
C5 C6 Mo1 74.0 . .
C1 C6 H6 118.5 . .
C5 C6 H6 118.8 . .
Mo1 C6 H6 125.6 . .
C8 C7 C1 114.6 . .
C8 C7 C9 110.8 . .
C1 C7 C9 107.2 . .
C8 C7 H7 108.0 . .
C1 C7 H7 108.1 . .
C9 C7 H7 107.9 . .
C7 C8 H8A 109.6 . .
C7 C8 H8B 109.5 . .
H8A C8 H8B 109.4 . .
C7 C8 H8C 109.5 . .
H8A C8 H8C 109.5 . .
H8B C8 H8C 109.4 . .
C7 C9 H9A 109.4 . .
C7 C9 H9B 109.5 . .
H9A C9 H9B 109.4 . .
C7 C9 H9C 109.5 . .
H9A C9 H9C 109.5 . .
H9B C9 H9C 109.6 . .
C12 C10 C3 115.5 . .
C12 C10 C11 110.5 . .
C3 C10 C11 104.5 . .
C12 C10 H10 108.8 . .
C3 C10 H10 108.6 . .
C11 C10 H10 108.7 . .
C10 C11 H11A 109.5 . .
C10 C11 H11B 109.4 . .
H11A C11 H11B 109.5 . .
C10 C11 H11C 109.5 . .
H11A C11 H11C 109.5 . .
H11B C11 H11C 109.4 . .
C10 C12 H12A 109.5 . .
C10 C12 H12B 109.5 . .
H12A C12 H12B 109.5 . .
C10 C12 H12C 109.5 . .
H12A C12 H12C 109.5 . .
H12B C12 H12C 109.4 . .
C5 C13 C15 115.0 . .
C5 C13 C14 108.4 . .
C15 C13 C14 108.7 . .
C5 C13 H13 108.2 . .
C15 C13 H13 108.2 . .
C14 C13 H13 108.2 . .
C13 C14 H14A 109.5 . .
C13 C14 H14B 109.4 . .
H14A C14 H14B 109.5 . .
C13 C14 H14C 109.4 . .
H14A C14 H14C 109.5 . .
H14B C14 H14C 109.5 . .
C13 C15 H15A 109.4 . .
C13 C15 H15B 109.4 . .
H15A C15 H15B 109.5 . .
C13 C15 H15C 109.5 . .
H15A C15 H15C 109.5 . .
H15B C15 H15C 109.6 . .
C21 C16 C17 117.6 . .
C21 C16 C22 122.1 . .
C17 C16 C22 119.8 . .
C21 C16 Mo2 71.9 . .
C17 C16 Mo2 71.6 . .
C22 C16 Mo2 133.5 . .
C16 C17 C18 122.2 . .
C16 C17 Mo2 72.2 . .
C18 C17 Mo2 72.4 . .
C16 C17 H17 118.9 . .
C18 C17 H17 118.9 . .
Mo2 C17 H17 129.0 . .
C19 C18 C17 117.4 . .
C19 C18 C25 120.6 . .
C17 C18 C25 121.8 . .
C19 C18 Mo2 71.8 . .
C17 C18 Mo2 71.3 . .
C25 C18 Mo2 132.2 . .
C20 C19 C18 122.3 . .
C20 C19 Mo2 72.6 . .
C18 C19 Mo2 72.3 . .
C20 C19 H19 118.8 . .
C18 C19 H19 118.9 . .
Mo2 C19 H19 128.6 . .
C19 C20 C21 118.5 . .
C19 C20 C28 122.1 . .
C21 C20 C28 119.3 . .
C19 C20 Mo2 71.8 . .
C21 C20 Mo2 71.5 . .
C28 C20 Mo2 131.1 . .
C16 C21 C20 121.9 . .
C16 C21 Mo2 72.1 . .
C20 C21 Mo2 72.5 . .
C16 C21 H21 119.1 . .
C20 C21 H21 119.0 . .
Mo2 C21 H21 128.8 . .
C24 C22 C16 109.7 . .
C24 C22 C23 110.4 . .
C16 C22 C23 113.1 . .
C24 C22 H22 107.8 . .
C16 C22 H22 107.9 . .
C23 C22 H22 107.8 . .
C22 C23 H23A 109.4 . .
C22 C23 H23B 109.4 . .
H23A C23 H23B 109.6 . .
C22 C23 H23C 109.5 . .
H23A C23 H23C 109.5 . .
H23B C23 H23C 109.5 . .
C22 C24 H24A 109.5 . .
C22 C24 H24B 109.3 . .
H24A C24 H24B 109.6 . .
C22 C24 H24C 109.5 . .
H24A C24 H24C 109.5 . .
H24B C24 H24C 109.5 . .
C18 C25 C27 114.6 . .
C18 C25 C26 108.8 . .
C27 C25 C26 107.7 . .
C18 C25 H25 108.5 . .
C27 C25 H25 108.7 . .
C26 C25 H25 108.5 . .
C25 C26 H26A 109.5 . .
C25 C26 H26B 109.4 . .
H26A C26 H26B 109.4 . .
C25 C26 H26C 109.6 . .
H26A C26 H26C 109.4 . .
H26B C26 H26C 109.5 . .
C25 C27 H27A 109.4 . .
C25 C27 H27B 109.5 . .
H27A C27 H27B 109.5 . .
C25 C27 H27C 109.5 . .
H27A C27 H27C 109.5 . .
H27B C27 H27C 109.5 . .
C29 C28 C30 110.0 . .
C29 C28 C20 115.6 . .
C30 C28 C20 108.8 . .
C29 C28 H28 107.4 . .
C30 C28 H28 107.4 . .
C20 C28 H28 107.3 . .
C28 C29 H29A 109.5 . .
C28 C29 H29B 109.5 . .
H29A C29 H29B 109.5 . .
C28 C29 H29C 109.4 . .
H29A C29 H29C 109.4 . .
H29B C29 H29C 109.5 . .
C28 C30 H30A 109.4 . .
C28 C30 H30B 109.5 . .
H30A C30 H30B 109.6 . .
C28 C30 H30C 109.5 . .
H30A C30 H30C 109.4 . .
H30B C30 H30C 109.5 . .
C36 C31 C32 113.1 . .
C36 C31 B1 122.1 . .
C32 C31 B1 124.7 . .
F32 C32 C33 115.4 . .
F32 C32 C31 119.3 . .
C33 C32 C31 125.2 . .
F33 C33 C32 122.3 . .
F33 C33 C34 118.8 . .
C32 C33 C34 118.9 . .
F34 C34 C35 121.4 . .
F34 C34 C33 119.3 . .
C35 C34 C33 119.3 . .
F35 C35 C34 120.1 . .
F35 C35 C36 120.7 . .
C34 C35 C36 119.2 . .
F36 C36 C31 121.4 . .
F36 C36 C35 114.4 . .
C31 C36 C35 124.2 . .
C42 C37 C38 112.0 . .
C42 C37 B1 126.5 . .
C38 C37 B1 121.4 . .
C39 C38 F38 115.6 . .
C39 C38 C37 125.2 . .
F38 C38 C37 119.1 . .
C38 C39 F39 122.2 . .
C38 C39 C40 119.9 . .
F39 C39 C40 118.0 . .
F40 C40 C39 121.9 . .
F40 C40 C41 120.0 . .
C39 C40 C41 118.1 . .
F41 C41 C42 121.1 . .
F41 C41 C40 119.3 . .
C42 C41 C40 119.6 . .
F42 C42 C37 118.9 . .
F42 C42 C41 115.9 . .
C37 C42 C41 125.2 . .
C44 C43 C48 112.6 . .
C44 C43 B1 127.0 . .
C48 C43 B1 120.0 . .
F44 C44 C43 120.6 . .
F44 C44 C45 114.4 . .
C43 C44 C45 125.0 . .
F45 C45 C46 120.4 . .
F45 C45 C44 121.5 . .
C46 C45 C44 118.1 . .
F46 C46 C45 120.4 . .
F46 C46 C47 119.2 . .
C45 C46 C47 120.4 . .
F47 C47 C48 122.0 . .
F47 C47 C46 120.2 . .
C48 C47 C46 117.7 . .
C47 C48 F48 114.6 . .
C47 C48 C43 126.2 . .
F48 C48 C43 119.2 . .

loop_
_geom_bond_atom_site_label_1
_geom_bond_atom_site_label_2
_geom_bond_distance
_geom_bond_site_symmetry_2
Mo1 C6 2.2593 2
Mo1 C6 2.2593 .
Mo1 C1 2.2915 .
Mo1 C1 2.2915 2
Mo1 C2 2.2959 2
Mo1 C2 2.2959 .
Mo1 C4 2.3003 2
Mo1 C4 2.3003 .
Mo1 C5 2.3122 2
Mo1 C5 2.3122 .
Mo1 C3 2.3426 2
Mo1 C3 2.3426 .
Mo2 C17 2.2789 .
Mo2 C17 2.2789 2_566
Mo2 C21 2.2834 2_566
Mo2 C21 2.2834 .
Mo2 C16 2.2859 .
Mo2 C16 2.2859 2_566
Mo2 C19 2.2868 2_566
Mo2 C19 2.2868 .
Mo2 C18 2.2938 .
Mo2 C18 2.2938 2_566
Mo2 C20 2.2967 .
Mo2 C20 2.2967 2_566
F32 C32 1.3643 .
F33 C33 1.3401 .
F34 C34 1.3438 .
F35 C35 1.3493 .
F36 C36 1.3441 .
F38 C38 1.3717 .
F39 C39 1.3538 .
F40 C40 1.3421 .
F41 C41 1.3497 .
F42 C42 1.3631 .
F44 C44 1.3637 .
F45 C45 1.3354 .
F46 C46 1.3537 .
F47 C47 1.3334 .
F48 C48 1.3741 .
B1 C31 1.6267 .
B1 C37 1.6342 .
B1 C43 1.6344 .
B1 H1 1.0014 .
C1 C6 1.3816 .
C1 C2 1.4323 .
C1 C7 1.5360 .
C2 C3 1.4189 .
C2 H2 0.9496 .
C3 C4 1.3988 .
C3 C10 1.5469 .
C4 C5 1.4384 .
C4 H4 0.9507 .
C5 C6 1.4179 .
C5 C13 1.5122 .
C6 H6 0.9502 .
C7 C8 1.5216 .
C7 C9 1.5508 .
C7 H7 0.9996 .
C8 H8A 0.9824 .
C8 H8B 0.9807 .
C8 H8C 0.9801 .
C9 H9A 0.9814 .
C9 H9B 0.9797 .
C9 H9C 0.9795 .
C10 C12 1.4980 .
C10 C11 1.5628 .
C10 H10 1.0012 .
C11 H11A 0.9802 .
C11 H11B 0.9808 .
C11 H11C 0.9803 .
C12 H12A 0.9800 .
C12 H12B 0.9806 .
C12 H12C 0.9803 .
C13 C15 1.5334 .
C13 C14 1.5366 .
C13 H13 0.9997 .
C14 H14A 0.9792 .
C14 H14B 0.9822 .
C14 H14C 0.9802 .
C15 H15A 0.9810 .
C15 H15B 0.9789 .
C15 H15C 0.9810 .
C16 C21 1.4090 .
C16 C17 1.4182 .
C16 C22 1.5212 .
C17 C18 1.4227 .
C17 H17 0.9500 .
C18 C19 1.4104 .
C18 C25 1.5122 .
C19 C20 1.4011 .
C19 H19 0.9506 .
C20 C21 1.4164 .
C20 C28 1.5367 .
C21 H21 0.9500 .
C22 C24 1.5150 .
C22 C23 1.5393 .
C22 H22 1.0029 .
C23 H23A 0.9807 .
C23 H23B 0.9814 .
C23 H23C 0.9803 .
C24 H24A 0.9805 .
C24 H24B 0.9814 .
C24 H24C 0.9794 .
C25 C27 1.5239 .
C25 C26 1.5384 .
C25 H25 1.0013 .
C26 H26A 0.9802 .
C26 H26B 0.9809 .
C26 H26C 0.9800 .
C27 H27A 0.9801 .
C27 H27B 0.9795 .
C27 H27C 0.9799 .
C28 C29 1.4983 .
C28 C30 1.5220 .
C28 H28 1.0001 .
C29 H29A 0.9817 .
C29 H29B 0.9795 .
C29 H29C 0.9804 .
C30 H30A 0.9810 .
C30 H30B 0.9809 .
C30 H30C 0.9806 .
C31 C36 1.3618 .
C31 C32 1.3898 .
C32 C33 1.3648 .
C33 C34 1.3825 .
C34 C35 1.3497 .
C35 C36 1.4112 .
C37 C42 1.3651 .
C37 C38 1.3985 .
C38 C39 1.3535 .
C39 C40 1.3604 .
C40 C41 1.3801 .
C41 C42 1.3694 .
C43 C44 1.3758 .
C43 C48 1.3852 .
C44 C45 1.3974 .
C45 C46 1.3606 .
C46 C47 1.3907 .
C47 C48 1.3616 .
